data_7120945
loop_
_publ_author_name
'Su, Yuan'
'Xu, Jia'
'Shi, Qin'
'Yu, Lian'
'Cai, Ting'

_publ_section_title
;
 Polymorphism of griseofulvin: concomitant crystallization from the melt
 and a single crystal structure of a metastable polymorph with anomalously
 large thermal expansion.
;
_journal_issue 4
_journal_name_full 'Chemical communications (Cambridge, England)'
_journal_page_first 358
_journal_page_last 361
_journal_paper_doi 10.1039/c7cc07744k
_journal_volume 54
_journal_year 2018
_chemical_absolute_configuration ad
_chemical_formula_sum 'C17 H17 Cl O6'
_chemical_formula_weight 352.75
_chemical_melting_point 486
_chemical_name_systematic griseofulvin
_space_group_crystal_system orthorhombic
_space_group_IT_number 19
_space_group_name_Hall 'P 2ac 2ab'
_space_group_name_H-M_alt 'P 21 21 21'
_symmetry_space_group_name_Hall 'P 2ac 2ab'
_symmetry_space_group_name_H-M 'P 21 21 21'
_atom_sites_solution_hydrogens geom
_audit_creation_method SHELXL-2016/6
_audit_update_record
;
2017-11-11 deposited with the CCDC.
2017-12-01 downloaded from the CCDC.
;
_cell_angle_alpha 90
_cell_angle_beta 90
_cell_angle_gamma 90
_cell_formula_units_Z 8
_cell_length_a 11.799(8)
_cell_length_b 12.007(8)
_cell_length_c 24.359(16)
_cell_measurement_reflns_used 4663
_cell_measurement_temperature 298(2)
_cell_measurement_theta_max 24.42
_cell_measurement_theta_min 2.38
_cell_volume 3451(4)
_computing_cell_refinement 'Bruker SAINT'
_computing_data_collection 'Bruker APEX2'
_computing_data_reduction 'Bruker SAINT'
_computing_molecular_graphics 'Bruker SHELXTL'
_computing_publication_material 'Bruker SHELXTL'
_computing_structure_refinement 'SHELXL-2016/6 (Sheldrick, 2016)'
_computing_structure_solution 'SHELXT 2014/5 (Sheldrick, 2014)'
_diffrn_ambient_temperature 298(2)
_diffrn_measured_fraction_theta_full 0.990
_diffrn_measured_fraction_theta_max 0.979
_diffrn_measurement_device_type 'Bruker APEX-II CCD'
_diffrn_measurement_method '\f and \w scans'
_diffrn_radiation_type MoK\a
_diffrn_radiation_wavelength 0.71073
_diffrn_reflns_av_R_equivalents 0.0628
_diffrn_reflns_av_unetI/netI 0.0997
_diffrn_reflns_Laue_measured_fraction_full 0.990
_diffrn_reflns_Laue_measured_fraction_max 0.979
_diffrn_reflns_limit_h_max 13
_diffrn_reflns_limit_h_min -15
_diffrn_reflns_limit_k_max 15
_diffrn_reflns_limit_k_min -11
_diffrn_reflns_limit_l_max 22
_diffrn_reflns_limit_l_min -31
_diffrn_reflns_number 15436
_diffrn_reflns_point_group_measured_fraction_full 0.988
_diffrn_reflns_point_group_measured_fraction_max 0.976
_diffrn_reflns_theta_full 25.242
_diffrn_reflns_theta_max 27.371
_diffrn_reflns_theta_min 1.891
_exptl_absorpt_coefficient_mu 0.250
_exptl_crystal_density_diffrn 1.358
_exptl_crystal_F_000 1472
_exptl_crystal_recrystallization_method 'From the Melt'
_exptl_crystal_size_max 0.250
_exptl_crystal_size_mid 0.220
_exptl_crystal_size_min 0.190
_refine_diff_density_max 0.491
_refine_diff_density_min -0.389
_refine_diff_density_rms 0.128
_refine_ls_abs_structure_details
;
 Flack x determined using 1743 quotients [(I+)-(I-)]/[(I+)+(I-)]
 (Parsons, Flack and Wagner, Acta Cryst. B69 (2013) 249-259).
;
_refine_ls_abs_structure_Flack -0.03(6)
_refine_ls_extinction_method none
_refine_ls_goodness_of_fit_ref 1.003
_refine_ls_hydrogen_treatment constr
_refine_ls_matrix_type full
_refine_ls_number_parameters 441
_refine_ls_number_reflns 7647
_refine_ls_number_restraints 0
_refine_ls_restrained_S_all 1.003
_refine_ls_R_factor_all 0.0960
_refine_ls_R_factor_gt 0.0664
_refine_ls_shift/su_max 0.000
_refine_ls_shift/su_mean 0.000
_refine_ls_structure_factor_coef Fsqd
_refine_ls_weighting_details 'w=1/[\s^2^(Fo^2^)+(0.1178P)^2^] where P=(Fo^2^+2Fc^2^)/3'
_refine_ls_weighting_scheme calc
_refine_ls_wR_factor_gt 0.1733
_refine_ls_wR_factor_ref 0.2069
_reflns_Friedel_coverage 0.785
_reflns_Friedel_fraction_full 0.986
_reflns_Friedel_fraction_max 0.973
_reflns_number_gt 5460
_reflns_number_total 7647
_reflns_threshold_expression 'I > 2\s(I)'
_cod_data_source_file c7cc07744k2.cif
_cod_data_source_block form_II_298K
_cod_depositor_comments 'Adding full bibliography for 7120941--7120946.cif.'
_cod_database_code 7120945
_shelx_shelxl_version_number 2016/6
_shelx_space_group_comment
;
The symmetry employed for this shelxl refinement is uniquely defined
by the following loop, which should always be used as a source of
symmetry information in preference to the above space-group names.
They are only intended as comments.
;
_shelx_estimated_absorpt_t_min 0.940
_shelx_estimated_absorpt_t_max 0.954

loop_
_space_group_symop_operation_xyz
'x, y, z'
'-x+1/2, -y, z+1/2'
'-x, y+1/2, -z+1/2'
'x+1/2, -y+1/2, -z'

loop_
_atom_site_label
_atom_site_type_symbol
_atom_site_fract_x
_atom_site_fract_y
_atom_site_fract_z
_atom_site_U_iso_or_equiv
_atom_site_adp_type
_atom_site_occupancy
_atom_site_site_symmetry_order
_atom_site_calc_flag
_atom_site_refinement_flags_posn
_atom_site_refinement_flags_adp
C1 C 0.5513(7) 0.2273(5) 0.6555(4) 0.082(2) Uani 1 1 d . .
H1A H 0.479900 0.203935 0.670468 0.123 Uiso 1 1 calc R U
H1B H 0.610715 0.181104 0.669972 0.123 Uiso 1 1 calc R U
H1C H 0.549502 0.220548 0.616263 0.123 Uiso 1 1 calc R U
C2 C 0.5011(4) 0.4205(4) 0.6516(2) 0.0447(12) Uani 1 1 d . .
C3 C 0.4055(4) 0.3978(4) 0.6191(2) 0.0425(11) Uani 1 1 d . .
H3 H 0.389557 0.324871 0.608827 0.051 Uiso 1 1 calc R U
C4 C 0.3342(4) 0.4842(4) 0.6021(2) 0.0381(10) Uani 1 1 d . .
C5 C 0.3615(4) 0.5943(4) 0.6171(2) 0.0361(10) Uani 1 1 d . .
C6 C 0.4583(4) 0.6140(4) 0.6486(2) 0.0347(10) Uani 1 1 d . .
C7 C 0.5293(4) 0.5297(4) 0.6667(2) 0.0384(11) Uani 1 1 d . .
C8 C 0.2039(5) 0.3597(5) 0.5593(3) 0.0555(15) Uani 1 1 d . .
H8A H 0.261599 0.324519 0.537564 0.083 Uiso 1 1 calc R U
H8B H 0.134286 0.361779 0.538862 0.083 Uiso 1 1 calc R U
H8C H 0.192759 0.318253 0.592522 0.083 Uiso 1 1 calc R U
C9 C 0.3078(4) 0.7002(4) 0.6078(2) 0.0373(10) Uani 1 1 d . .
C10 C 0.3852(4) 0.7876(4) 0.6360(2) 0.0354(10) Uani 1 1 d . .
C11 C 0.3265(4) 0.8556(4) 0.6809(2) 0.0413(11) Uani 1 1 d . .
H11 H 0.386151 0.889772 0.703268 0.050 Uiso 1 1 calc R U
C12 C 0.2571(5) 0.9487(5) 0.6568(3) 0.0543(15) Uani 1 1 d . .
H12A H 0.228509 0.994902 0.686440 0.065 Uiso 1 1 calc R U
H12B H 0.192510 0.917275 0.637744 0.065 Uiso 1 1 calc R U
C13 C 0.3243(5) 1.0218(5) 0.6169(3) 0.0589(16) Uani 1 1 d . .
C14 C 0.4139(5) 0.9693(5) 0.5867(3) 0.0530(14) Uani 1 1 d . .
H14 H 0.455407 1.011483 0.561801 0.064 Uiso 1 1 calc R U
C15 C 0.4397(4) 0.8612(4) 0.5934(2) 0.0407(11) Uani 1 1 d . .
C16 C 0.5714(6) 0.8584(7) 0.5189(3) 0.0698(19) Uani 1 1 d . .
H16A H 0.516344 0.881623 0.492202 0.105 Uiso 1 1 calc R U
H16B H 0.624413 0.808314 0.502002 0.105 Uiso 1 1 calc R U
H16C H 0.611009 0.922367 0.532649 0.105 Uiso 1 1 calc R U
C17 C 0.2535(6) 0.7840(5) 0.7195(3) 0.0571(15) Uani 1 1 d . .
H17A H 0.233510 0.826613 0.751354 0.086 Uiso 1 1 calc R U
H17B H 0.295516 0.719224 0.730429 0.086 Uiso 1 1 calc R U
H17C H 0.185778 0.761287 0.700654 0.086 Uiso 1 1 calc R U
C18 C 0.5433(8) -0.0430(6) 0.3226(4) 0.095(3) Uani 1 1 d . .
H18A H 0.578430 -0.057236 0.357499 0.143 Uiso 1 1 calc R U
H18B H 0.579332 -0.087283 0.294871 0.143 Uiso 1 1 calc R U
H18C H 0.464357 -0.061797 0.324578 0.143 Uiso 1 1 calc R U
C19 C 0.4900(5) 0.1479(5) 0.3350(3) 0.0527(14) Uani 1 1 d . .
C20 C 0.4063(5) 0.1183(4) 0.3735(3) 0.0514(14) Uani 1 1 d . .
H20 H 0.393275 0.043858 0.381966 0.062 Uiso 1 1 calc R U
C21 C 0.3434(5) 0.2014(4) 0.3987(2) 0.0467(12) Uani 1 1 d . .
C22 C 0.3635(4) 0.3127(4) 0.3849(2) 0.0409(11) Uani 1 1 d . .
C23 C 0.4470(4) 0.3398(4) 0.3465(2) 0.0406(11) Uani 1 1 d . .
C24 C 0.5107(5) 0.2586(5) 0.3206(2) 0.0479(13) Uani 1 1 d . .
C25 C 0.2364(8) 0.0719(6) 0.4520(4) 0.087(3) Uani 1 1 d . .
H25A H 0.205402 0.032681 0.421092 0.130 Uiso 1 1 calc R U
H25B H 0.182495 0.071645 0.481506 0.130 Uiso 1 1 calc R U
H25C H 0.304902 0.035935 0.463713 0.130 Uiso 1 1 calc R U
C26 C 0.3153(4) 0.4160(4) 0.4041(2) 0.0385(11) Uani 1 1 d . .
C27 C 0.3823(4) 0.5097(4) 0.3743(2) 0.0372(11) Uani 1 1 d . .
C28 C 0.4547(4) 0.5807(5) 0.4125(2) 0.0480(13) Uani 1 1 d . .
H28 H 0.507854 0.622966 0.389678 0.058 Uiso 1 1 calc R U
C29 C 0.5245(6) 0.5119(7) 0.4528(3) 0.075(2) Uani 1 1 d . .
H29A H 0.474596 0.471616 0.476807 0.112 Uiso 1 1 calc R U
H29B H 0.571845 0.560418 0.474158 0.112 Uiso 1 1 calc R U
H29C H 0.571019 0.460238 0.432886 0.112 Uiso 1 1 calc R U
C30 C 0.3795(6) 0.6651(5) 0.4427(3) 0.0621(16) Uani 1 1 d . .
H30A H 0.327701 0.625615 0.466683 0.074 Uiso 1 1 calc R U
H30B H 0.426634 0.712917 0.465225 0.074 Uiso 1 1 calc R U
C31 C 0.3134(6) 0.7347(5) 0.4034(3) 0.0651(18) Uani 1 1 d . .
C32 C 0.2691(5) 0.6800(4) 0.3541(2) 0.0478(13) Uani 1 1 d . .
H32 H 0.218046 0.717913 0.331805 0.057 Uiso 1 1 calc R U
C33 C 0.3003(4) 0.5774(4) 0.3406(2) 0.0363(10) Uani 1 1 d . .
C34 C 0.1747(6) 0.5654(7) 0.2641(3) 0.075(2) Uani 1 1 d . .
H34A H 0.112144 0.588424 0.286614 0.113 Uiso 1 1 calc R U
H34B H 0.148941 0.511569 0.237736 0.113 Uiso 1 1 calc R U
H34C H 0.205221 0.628859 0.245238 0.113 Uiso 1 1 calc R U
Cl1 Cl 0.64325(12) 0.55824(12) 0.70839(7) 0.0566(4) Uani 1 1 d . .
Cl2 Cl 0.61409(15) 0.29304(16) 0.27351(8) 0.0729(5) Uani 1 1 d . .
O1 O 0.5722(4) 0.3415(3) 0.6703(2) 0.0611(11) Uani 1 1 d . .
O2 O 0.2381(3) 0.4707(3) 0.57239(17) 0.0494(9) Uani 1 1 d . .
O3 O 0.4739(3) 0.7224(3) 0.66237(15) 0.0392(8) Uani 1 1 d . .
O4 O 0.2197(3) 0.7251(3) 0.58386(19) 0.0542(11) Uani 1 1 d . .
O5 O 0.5150(3) 0.8027(3) 0.56345(16) 0.0526(9) Uani 1 1 d . .
O6 O 0.2995(5) 1.1194(4) 0.6103(3) 0.0956(19) Uani 1 1 d . .
O7 O 0.2608(4) 0.1845(3) 0.4365(2) 0.0651(13) Uani 1 1 d . .
O8 O 0.5550(5) 0.0725(4) 0.3092(2) 0.0759(14) Uani 1 1 d . .
O9 O 0.2365(3) 0.4342(3) 0.43521(17) 0.0549(10) Uani 1 1 d . .
O10 O 0.4598(3) 0.4498(3) 0.33733(15) 0.0433(8) Uani 1 1 d . .
O11 O 0.2613(3) 0.5163(3) 0.29814(16) 0.0513(10) Uani 1 1 d . .
O12 O 0.2952(8) 0.8328(4) 0.4127(3) 0.126(3) Uani 1 1 d . .

loop_
_atom_site_aniso_label
_atom_site_aniso_U_11
_atom_site_aniso_U_22
_atom_site_aniso_U_33
_atom_site_aniso_U_23
_atom_site_aniso_U_13
_atom_site_aniso_U_12
C1 0.085(5) 0.031(3) 0.129(7) 0.006(4) -0.013(5) 0.010(3)
C2 0.051(3) 0.033(3) 0.049(3) 0.005(2) 0.007(2) 0.004(2)
C3 0.058(3) 0.025(2) 0.044(3) -0.005(2) 0.005(2) -0.001(2)
C4 0.050(3) 0.032(2) 0.032(2) -0.002(2) 0.0005(19) -0.0039(19)
C5 0.046(2) 0.028(2) 0.034(2) -0.004(2) -0.0027(19) 0.0006(18)
C6 0.045(2) 0.024(2) 0.035(3) -0.002(2) -0.0012(19) 0.0022(17)
C7 0.046(2) 0.031(3) 0.038(3) 0.005(2) 0.0002(19) 0.0019(18)
C8 0.080(4) 0.030(3) 0.056(4) -0.007(3) -0.005(3) -0.014(3)
C9 0.053(3) 0.025(2) 0.034(3) -0.005(2) -0.005(2) -0.0023(19)
C10 0.041(2) 0.026(2) 0.040(3) 0.001(2) -0.0069(19) 0.0013(17)
C11 0.053(3) 0.028(2) 0.044(3) -0.009(2) -0.002(2) -0.0045(19)
C12 0.051(3) 0.037(3) 0.075(4) -0.010(3) -0.003(3) 0.006(2)
C13 0.066(4) 0.026(3) 0.085(5) 0.002(3) -0.013(3) 0.001(2)
C14 0.066(3) 0.039(3) 0.054(4) 0.011(3) -0.005(3) -0.009(2)
C15 0.048(2) 0.033(3) 0.040(3) 0.001(2) -0.003(2) -0.005(2)
C16 0.081(4) 0.083(5) 0.046(3) -0.012(3) 0.014(3) -0.037(4)
C17 0.073(4) 0.049(3) 0.049(4) -0.009(3) 0.009(3) -0.012(3)
C18 0.114(6) 0.040(4) 0.133(7) -0.036(4) -0.006(6) 0.028(4)
C19 0.068(3) 0.036(3) 0.054(3) -0.014(3) -0.002(3) 0.019(2)
C20 0.072(3) 0.022(3) 0.061(4) -0.005(3) -0.005(3) 0.007(2)
C21 0.067(3) 0.029(3) 0.044(3) 0.003(2) 0.004(2) 0.003(2)
C22 0.057(3) 0.025(2) 0.040(3) -0.002(2) 0.007(2) 0.006(2)
C23 0.050(3) 0.032(3) 0.040(3) -0.001(2) 0.004(2) 0.008(2)
C24 0.054(3) 0.043(3) 0.046(3) -0.002(2) 0.007(2) 0.015(2)
C25 0.124(6) 0.037(4) 0.099(6) 0.023(4) 0.024(5) -0.014(4)
C26 0.053(3) 0.027(2) 0.036(3) 0.000(2) 0.007(2) 0.0047(19)
C27 0.044(2) 0.030(2) 0.038(3) -0.001(2) 0.0027(19) 0.0067(18)
C28 0.046(3) 0.040(3) 0.058(3) -0.001(3) -0.010(2) 0.001(2)
C29 0.070(4) 0.073(5) 0.082(5) 0.001(4) -0.033(4) 0.009(3)
C30 0.077(4) 0.044(3) 0.065(4) -0.022(3) -0.012(3) 0.003(3)
C31 0.081(4) 0.032(3) 0.082(5) -0.013(3) -0.007(4) 0.008(3)
C32 0.064(3) 0.028(3) 0.052(3) 0.006(2) -0.005(2) 0.008(2)
C33 0.042(2) 0.029(2) 0.037(3) 0.005(2) 0.0031(19) 0.0008(18)
C34 0.079(4) 0.073(5) 0.073(4) 0.016(4) -0.037(4) -0.005(4)
Cl1 0.0559(7) 0.0434(8) 0.0705(10) 0.0181(7) -0.0188(6) -0.0043(6)
Cl2 0.0766(10) 0.0729(11) 0.0692(11) -0.0043(9) 0.0275(8) 0.0202(8)
O1 0.068(2) 0.029(2) 0.086(3) 0.007(2) -0.011(2) 0.0091(17)
O2 0.069(2) 0.0311(19) 0.048(2) -0.0084(17) -0.0159(18) -0.0065(16)
O3 0.0462(17) 0.0276(18) 0.0437(19) -0.0028(16) -0.0098(15) 0.0003(13)
O4 0.062(2) 0.035(2) 0.066(3) -0.0066(19) -0.0276(19) 0.0013(16)
O5 0.064(2) 0.048(2) 0.045(2) -0.0090(19) 0.0084(18) -0.0058(17)
O6 0.124(5) 0.031(2) 0.132(5) 0.012(3) -0.003(4) 0.017(2)
O7 0.101(3) 0.027(2) 0.067(3) 0.010(2) 0.028(3) -0.001(2)
O8 0.098(3) 0.047(3) 0.082(3) -0.023(2) 0.012(3) 0.028(2)
O9 0.072(2) 0.036(2) 0.056(2) -0.002(2) 0.026(2) 0.0080(18)
O10 0.0482(17) 0.0318(19) 0.050(2) 0.0064(17) 0.0133(15) 0.0087(14)
O11 0.063(2) 0.045(2) 0.046(2) -0.0039(18) -0.0100(17) 0.0041(17)
O12 0.215(8) 0.035(3) 0.128(6) -0.032(3) -0.050(6) 0.039(4)

loop_
_atom_type_symbol
_atom_type_description
_atom_type_scat_dispersion_real
_atom_type_scat_dispersion_imag
_atom_type_scat_source
C C 0.0033 0.0016 'International Tables Vol C Tables 4.2.6.8 and 6.1.1.4'
H H 0.0000 0.0000 'International Tables Vol C Tables 4.2.6.8 and 6.1.1.4'
Cl Cl 0.1484 0.1585 'International Tables Vol C Tables 4.2.6.8 and 6.1.1.4'
O O 0.0106 0.0060 'International Tables Vol C Tables 4.2.6.8 and 6.1.1.4'

loop_
_geom_angle_atom_site_label_1
_geom_angle_atom_site_label_2
_geom_angle_atom_site_label_3
_geom_angle
O1 C1 H1A 109.5
O1 C1 H1B 109.5
H1A C1 H1B 109.5
O1 C1 H1C 109.5
H1A C1 H1C 109.5
H1B C1 H1C 109.5
O1 C2 C7 115.0(5)
O1 C2 C3 123.7(5)
C7 C2 C3 121.3(5)
C4 C3 C2 120.4(5)
C4 C3 H3 119.8
C2 C3 H3 119.8
O2 C4 C3 125.0(5)
O2 C4 C5 116.2(4)
C3 C4 C5 118.8(5)
C6 C5 C4 119.2(4)
C6 C5 C9 107.3(4)
C4 C5 C9 133.5(4)
O3 C6 C7 122.7(4)
O3 C6 C5 114.2(4)
C7 C6 C5 123.1(4)
C6 C7 C2 117.2(5)
C6 C7 Cl1 121.0(4)
C2 C7 Cl1 121.8(4)
O2 C8 H8A 109.5
O2 C8 H8B 109.5
H8A C8 H8B 109.5
O2 C8 H8C 109.5
H8A C8 H8C 109.5
H8B C8 H8C 109.5
O4 C9 C5 131.5(5)
O4 C9 C10 122.9(4)
C5 C9 C10 105.6(4)
O3 C10 C15 108.2(4)
O3 C10 C11 107.3(4)
C15 C10 C11 111.8(4)
O3 C10 C9 104.8(4)
C15 C10 C9 110.0(4)
C11 C10 C9 114.3(4)
C12 C11 C10 111.4(5)
C12 C11 C17 110.4(5)
C10 C11 C17 113.0(4)
C12 C11 H11 107.2
C10 C11 H11 107.2
C17 C11 H11 107.2
C11 C12 C13 113.0(5)
C11 C12 H12A 109.0
C13 C12 H12A 109.0
C11 C12 H12B 109.0
C13 C12 H12B 109.0
H12A C12 H12B 107.8
O6 C13 C14 122.1(7)
O6 C13 C12 120.8(6)
C14 C13 C12 117.1(5)
C15 C14 C13 122.0(5)
C15 C14 H14 119.0
C13 C14 H14 119.0
C14 C15 O5 126.1(5)
C14 C15 C10 123.5(5)
O5 C15 C10 110.4(4)
O5 C16 H16A 109.5
O5 C16 H16B 109.5
H16A C16 H16B 109.5
O5 C16 H16C 109.5
H16A C16 H16C 109.5
H16B C16 H16C 109.5
C11 C17 H17A 109.5
C11 C17 H17B 109.5
H17A C17 H17B 109.5
C11 C17 H17C 109.5
H17A C17 H17C 109.5
H17B C17 H17C 109.5
O8 C18 H18A 109.5
O8 C18 H18B 109.5
H18A C18 H18B 109.5
O8 C18 H18C 109.5
H18A C18 H18C 109.5
H18B C18 H18C 109.5
O8 C19 C24 115.1(6)
O8 C19 C20 122.8(6)
C24 C19 C20 122.0(5)
C21 C20 C19 119.2(5)
C21 C20 H20 120.4
C19 C20 H20 120.4
O7 C21 C20 125.3(5)
O7 C21 C22 115.3(5)
C20 C21 C22 119.4(5)
C21 C22 C23 120.2(5)
C21 C22 C26 132.6(5)
C23 C22 C26 107.1(4)
O10 C23 C24 123.7(5)
O10 C23 C22 114.7(4)
C24 C23 C22 121.6(5)
C23 C24 C19 117.5(5)
C23 C24 Cl2 121.2(4)
C19 C24 Cl2 121.2(4)
O7 C25 H25A 109.5
O7 C25 H25B 109.5
H25A C25 H25B 109.5
O7 C25 H25C 109.5
H25A C25 H25C 109.5
H25B C25 H25C 109.5
O9 C26 C22 131.0(5)
O9 C26 C27 123.3(4)
C22 C26 C27 105.7(4)
O10 C27 C33 109.2(4)
O10 C27 C28 107.5(4)
C33 C27 C28 113.0(4)
O10 C27 C26 104.3(4)
C33 C27 C26 108.5(4)
C28 C27 C26 113.9(4)
C27 C28 C29 113.1(5)
C27 C28 C30 109.8(4)
C29 C28 C30 111.3(5)
C27 C28 H28 107.5
C29 C28 H28 107.5
C30 C28 H28 107.5
C28 C29 H29A 109.5
C28 C29 H29B 109.5
H29A C29 H29B 109.5
C28 C29 H29C 109.5
H29A C29 H29C 109.5
H29B C29 H29C 109.5
C31 C30 C28 111.4(5)
C31 C30 H30A 109.3
C28 C30 H30A 109.3
C31 C30 H30B 109.3
C28 C30 H30B 109.3
H30A C30 H30B 108.0
O12 C31 C32 121.6(7)
O12 C31 C30 121.0(7)
C32 C31 C30 117.4(5)
C33 C32 C31 121.4(5)
C33 C32 H32 119.3
C31 C32 H32 119.3
C32 C33 O11 126.9(5)
C32 C33 C27 122.9(5)
O11 C33 C27 110.1(4)
O11 C34 H34A 109.5
O11 C34 H34B 109.5
H34A C34 H34B 109.5
O11 C34 H34C 109.5
H34A C34 H34C 109.5
H34B C34 H34C 109.5
C2 O1 C1 118.7(5)
C4 O2 C8 117.9(4)
C6 O3 C10 108.0(3)
C15 O5 C16 118.1(5)
C21 O7 C25 117.7(5)
C19 O8 C18 119.4(6)
C23 O10 C27 108.0(4)
C33 O11 C34 117.4(5)

loop_
_geom_bond_atom_site_label_1
_geom_bond_atom_site_label_2
_geom_bond_distance
C1 O1 1.440(8)
C1 H1A 0.9600
C1 H1B 0.9600
C1 H1C 0.9600
C2 O1 1.346(6)
C2 C7 1.402(7)
C2 C3 1.405(8)
C3 C4 1.398(7)
C3 H3 0.9300
C4 O2 1.355(6)
C4 C5 1.409(7)
C5 C6 1.396(6)
C5 C9 1.438(7)
C6 O3 1.357(6)
C6 C7 1.385(6)
C7 Cl1 1.720(5)
C8 O2 1.429(6)
C8 H8A 0.9600
C8 H8B 0.9600
C8 H8C 0.9600
C9 O4 1.229(6)
C9 C10 1.551(6)
C10 O3 1.456(5)
C10 C15 1.508(7)
C10 C11 1.530(7)
C11 C12 1.504(7)
C11 C17 1.538(8)
C11 H11 0.9800
C12 C13 1.530(9)
C12 H12A 0.9700
C12 H12B 0.9700
C13 O6 1.220(7)
C13 C14 1.434(9)
C14 C15 1.344(8)
C14 H14 0.9300
C15 O5 1.347(6)
C16 O5 1.438(7)
C16 H16A 0.9600
C16 H16B 0.9600
C16 H16C 0.9600
C17 H17A 0.9600
C17 H17B 0.9600
C17 H17C 0.9600
C18 O8 1.430(10)
C18 H18A 0.9600
C18 H18B 0.9600
C18 H18C 0.9600
C19 O8 1.343(7)
C19 C24 1.396(9)
C19 C20 1.408(9)
C20 C21 1.386(8)
C20 H20 0.9300
C21 O7 1.356(7)
C21 C22 1.398(7)
C22 C23 1.398(7)
C22 C26 1.443(7)
C23 O10 1.347(6)
C23 C24 1.382(7)
C24 Cl2 1.725(6)
C25 O7 1.433(7)
C25 H25A 0.9600
C25 H25B 0.9600
C25 H25C 0.9600
C26 O9 1.219(6)
C26 C27 1.555(7)
C27 O10 1.471(6)
C27 C33 1.508(7)
C27 C28 1.525(7)
C28 C29 1.525(8)
C28 C30 1.533(8)
C28 H28 0.9800
C29 H29A 0.9600
C29 H29B 0.9600
C29 H29C 0.9600
C30 C31 1.492(10)
C30 H30A 0.9700
C30 H30B 0.9700
C31 O12 1.219(7)
C31 C32 1.465(9)
C32 C33 1.327(7)
C32 H32 0.9300
C33 O11 1.349(6)
C34 O11 1.442(7)
C34 H34A 0.9600
C34 H34B 0.9600
C34 H34C 0.9600
